data_7214780
loop_
_publ_author_name
'Suryanti, Venty'
'Bhadbhade, Mohan'
'Bishop, Roger'
'Black, David StC'
'Kumar, Naresh'

_publ_section_title
;
 Self-assembly of alkyl N-acetylglyoxylic amides of varying chain lengths
;
_journal_issue 21
_journal_name_full CrystEngComm
_journal_page_first 7345
_journal_paper_doi 10.1039/c2ce25994j
_journal_volume 14
_journal_year 2012
_chemical_formula_sum 'C16 H21 Br N2 O3'
_chemical_formula_weight 369.26
_chemical_name_systematic
;
?
;
_space_group_IT_number 2
_symmetry_cell_setting triclinic
_symmetry_space_group_name_Hall '-P 1'
_symmetry_space_group_name_H-M 'P -1'
_atom_sites_solution_hydrogens geom
_atom_sites_solution_primary direct
_atom_sites_solution_secondary difmap
_audit_creation_method SHELXL-97
_cell_angle_alpha 97.717(4)
_cell_angle_beta 108.250(4)
_cell_angle_gamma 101.874(4)
_cell_formula_units_Z 2
_cell_length_a 8.5713(11)
_cell_length_b 9.9041(11)
_cell_length_c 11.2296(14)
_cell_measurement_reflns_used 4588
_cell_measurement_temperature 150(2)
_cell_measurement_theta_max 16.145
_cell_measurement_theta_min 2.594
_cell_volume 865.48(19)
_computing_cell_refinement '<i>APEX2 </i>(Bruker, 2007)'
_computing_data_collection '<i>APEX2 </i>(Bruker, 2007)'
_computing_data_reduction '<i>APEX2 </i>(Bruker, 2007)'
_computing_molecular_graphics '<i>SHELXTL-Plus</i> (Sheldrick, 2008)'
_computing_structure_refinement '<i>SHELXL-97</i> (Sheldrick, 2008)'
_computing_structure_solution '<i>SHELXS-97</i> (Sheldrick, 2008)'
_diffrn_ambient_temperature 150(2)
_diffrn_measured_fraction_theta_full 0.984
_diffrn_measured_fraction_theta_max 0.984
_diffrn_measurement_device_type 'Bruker kappa APEXII CCD Diffractometer'
_diffrn_measurement_method '\f scans, and \w scans with \k offsets'
_diffrn_radiation_monochromator graphite
_diffrn_radiation_source 'fine-focus sealed tube'
_diffrn_radiation_type MoK\a
_diffrn_radiation_wavelength 0.71073
_diffrn_reflns_av_R_equivalents 0.0493
_diffrn_reflns_av_sigmaI/netI 0.0445
_diffrn_reflns_limit_h_max 9
_diffrn_reflns_limit_h_min -10
_diffrn_reflns_limit_k_max 11
_diffrn_reflns_limit_k_min -11
_diffrn_reflns_limit_l_max 13
_diffrn_reflns_limit_l_min -13
_diffrn_reflns_number 11690
_diffrn_reflns_theta_full 25.00
_diffrn_reflns_theta_max 25.00
_diffrn_reflns_theta_min 2.90
_exptl_absorpt_coefficient_mu 2.388
_exptl_absorpt_correction_T_max 0.9022
_exptl_absorpt_correction_T_min 0.7264
_exptl_absorpt_correction_type multi-scan
_exptl_absorpt_process_details 'SADABS (Bruker, 2001)'
_exptl_crystal_colour 'Light yellow'
_exptl_crystal_density_diffrn 1.417
_exptl_crystal_density_method 'not measured'
_exptl_crystal_description Plates
_exptl_crystal_F_000 380
_exptl_crystal_size_max 0.14
_exptl_crystal_size_mid 0.06
_exptl_crystal_size_min 0.04
_refine_diff_density_max 0.617
_refine_diff_density_min -0.556
_refine_diff_density_rms 0.070
_refine_ls_extinction_method none
_refine_ls_goodness_of_fit_ref 0.888
_refine_ls_hydrogen_treatment constr
_refine_ls_matrix_type full
_refine_ls_number_parameters 228
_refine_ls_number_reflns 3012
_refine_ls_number_restraints 30
_refine_ls_restrained_S_all 0.915
_refine_ls_R_factor_all 0.0555
_refine_ls_R_factor_gt 0.0400
_refine_ls_shift/su_max 0.001
_refine_ls_shift/su_mean 0.000
_refine_ls_structure_factor_coef Fsqd
_refine_ls_weighting_details 'calc w=1/[\s^2^(Fo^2^)+(0.1000P)^2^+0.4403P] where P=(Fo^2^+2Fc^2^)/3'
_refine_ls_weighting_scheme calc
_refine_ls_wR_factor_gt 0.1137
_refine_ls_wR_factor_ref 0.1286
_reflns_number_gt 2430
_reflns_number_total 3012
_reflns_threshold_expression >2sigma(I)
_cod_data_source_file c2ce25994j.txt
_cod_data_source_block inp1bar_2
_cod_depositor_comments
;
The following automatic conversions were performed:

'_symmetry_cell_setting' value 'Triclinic' changed to 'triclinic'
according to
/usr/data/users/saulius/automatic-downloads/retrospective/RSC/lib/dictionaries/cif_core.dic
dictionary named 'cif_core.dic' version 2.4.2 from
2011-04-26.

'_exptl_absorpt_correction_type' value 'Multi-scan'
changed to 'multi-scan' according to
/usr/data/users/saulius/automatic-downloads/retrospective/RSC/lib/dictionaries/cif_core.dic
dictionary named 'cif_core.dic' version 2.4.2 from 2011-04-26.

Automatic conversion script
Id: cif_fix_values 2281 2013-09-26 08:29:07Z andrius 
;
_cod_original_cell_volume 865.48(18)
_cod_original_sg_symbol_H-M P-1
_cod_database_code 7214780

loop_
_symmetry_equiv_pos_as_xyz
'x, y, z'
'-x, -y, -z'

loop_
_atom_site_label
_atom_site_type_symbol
_atom_site_fract_x
_atom_site_fract_y
_atom_site_fract_z
_atom_site_U_iso_or_equiv
_atom_site_adp_type
_atom_site_occupancy
_atom_site_symmetry_multiplicity
_atom_site_calc_flag
_atom_site_refinement_flags
_atom_site_disorder_assembly
_atom_site_disorder_group
C12B C 0.5019(5) 0.5338(5) 0.2873(5) 0.0604(11) Uani 0.489(10) 1 d PDU A 2
H12C H 0.4122 0.5581 0.3174 0.073 Uiso 0.489(10) 1 calc PR A 2
H12D H 0.5420 0.6105 0.2472 0.073 Uiso 0.489(10) 1 calc PR A 2
C13B C 0.4259(13) 0.4027(8) 0.1892(10) 0.0623(17) Uani 0.489(10) 1 d PDU A 2
H13C H 0.3798 0.3242 0.2251 0.075 Uiso 0.489(10) 1 calc PR A 2
H13D H 0.5112 0.3768 0.1546 0.075 Uiso 0.489(10) 1 calc PR A 2
C14B C 0.2817(11) 0.4352(9) 0.0838(8) 0.046(3) Uani 0.489(10) 1 d PD A 2
H14C H 0.1920 0.4520 0.1174 0.055 Uiso 0.489(10) 1 calc PR A 2
H14D H 0.3271 0.5212 0.0565 0.055 Uiso 0.489(10) 1 calc PR A 2
C15B C 0.2069(12) 0.3088(9) -0.0308(8) 0.054(3) Uani 0.489(10) 1 d PD A 2
H15C H 0.1312 0.3334 -0.1067 0.065 Uiso 0.489(10) 1 calc PR A 2
H15D H 0.2985 0.2777 -0.0535 0.065 Uiso 0.489(10) 1 calc PR A 2
C16B C 0.1064(8) 0.1935(6) 0.0147(6) 0.0828(17) Uani 0.489(10) 1 d PD A 2
H16D H 0.0538 0.1086 -0.0542 0.124 Uiso 0.489(10) 1 calc PR A 2
H16E H 0.0174 0.2268 0.0377 0.124 Uiso 0.489(10) 1 calc PR A 2
H16F H 0.1834 0.1711 0.0900 0.124 Uiso 0.489(10) 1 calc PR A 2
Br1 Br 1.43751(5) 0.91846(5) 0.11427(4) 0.0483(2) Uani 1 1 d . . .
O1 O 1.1798(3) 0.7306(2) 0.5995(2) 0.0292(5) Uani 1 1 d . . .
O2 O 1.0955(3) 0.5563(2) 0.3251(2) 0.0302(6) Uani 1 1 d . . .
O3 O 0.8438(3) 0.7771(2) 0.3706(2) 0.0301(5) Uani 1 1 d . . .
N1 N 1.1736(3) 0.9461(3) 0.5579(3) 0.0243(6) Uani 1 1 d . . .
H1N H 1.1518 1.0262 0.5823 0.029 Uiso 1 1 calc R . .
N2 N 0.8085(3) 0.5462(3) 0.3795(3) 0.0239(6) Uani 1 1 d . A .
H2N H 0.8500 0.4725 0.3723 0.029 Uiso 1 1 calc R . .
C4 C 1.3494(4) 0.9266(4) 0.2501(3) 0.0310(8) Uani 1 1 d . . .
C5 C 1.3872(4) 1.0529(4) 0.3359(3) 0.0316(8) Uani 1 1 d . . .
H5 H 1.4544 1.1370 0.3262 0.038 Uiso 1 1 calc R . .
C6 C 1.3259(4) 1.0551(3) 0.4353(3) 0.0278(7) Uani 1 1 d . . .
H6 H 1.3536 1.1413 0.4954 0.033 Uiso 1 1 calc R . .
C1 C 1.2238(4) 0.9334(3) 0.4506(3) 0.0224(7) Uani 1 1 d . . .
C2 C 1.1827(4) 0.8059(3) 0.3606(3) 0.0232(7) Uani 1 1 d . . .
C3 C 1.2502(4) 0.8048(3) 0.2629(3) 0.0259(7) Uani 1 1 d . . .
H3 H 1.2275 0.7187 0.2040 0.031 Uiso 1 1 calc R . .
C7 C 1.1554(4) 0.8468(3) 0.6275(3) 0.0246(7) Uani 1 1 d . . .
C8 C 1.1006(5) 0.8852(4) 0.7391(4) 0.0367(8) Uani 1 1 d . . .
H83 H 0.9859 0.8264 0.7223 0.055 Uiso 1 1 calc R . .
H82 H 1.1001 0.9849 0.7511 0.055 Uiso 1 1 calc R . .
H81 H 1.1801 0.8693 0.8169 0.055 Uiso 1 1 calc R . .
C9 C 1.0665(4) 0.6686(3) 0.3550(3) 0.0217(7) Uani 1 1 d . . .
C10 C 0.8940(4) 0.6688(3) 0.3701(3) 0.0218(7) Uani 1 1 d . . .
C11 C 0.6473(4) 0.5293(4) 0.4012(4) 0.0381(9) Uani 1 1 d . . .
H11A H 0.6612 0.6052 0.4738 0.046 Uiso 1 1 calc R A 1
H11B H 0.6193 0.4379 0.4265 0.046 Uiso 1 1 calc R A 1
C12A C 0.5019(5) 0.5338(5) 0.2873(5) 0.0604(11) Uani 0.511(10) 1 d PDU A 1
H12A H 0.5226 0.6286 0.2670 0.073 Uiso 0.511(10) 1 calc PR A 1
H12B H 0.3957 0.5161 0.3071 0.073 Uiso 0.511(10) 1 calc PR A 1
C13A C 0.4817(13) 0.4206(9) 0.1700(8) 0.0628(16) Uani 0.511(10) 1 d PDU A 1
H13A H 0.4527 0.3276 0.1923 0.075 Uiso 0.511(10) 1 calc PR A 1
H13B H 0.5955 0.4328 0.1625 0.075 Uiso 0.511(10) 1 calc PR A 1
C14A C 0.3520(11) 0.4098(14) 0.0321(10) 0.072(4) Uani 0.511(10) 1 d PD A 1
H14A H 0.3688 0.5040 0.0102 0.086 Uiso 0.511(10) 1 calc PR A 1
H14B H 0.3753 0.3448 -0.0313 0.086 Uiso 0.511(10) 1 calc PR A 1
C15A C 0.1665(11) 0.3564(9) 0.0226(11) 0.074(4) Uani 0.511(10) 1 d PD A 1
H15A H 0.0918 0.3797 -0.0545 0.089 Uiso 0.511(10) 1 calc PR A 1
H15B H 0.1516 0.4079 0.0984 0.089 Uiso 0.511(10) 1 calc PR A 1
C16A C 0.1064(8) 0.1935(6) 0.0147(6) 0.0828(17) Uani 0.511(10) 1 d PD A 1
H16A H -0.0119 0.1688 0.0113 0.124 Uiso 0.511(10) 1 calc PR A 1
H16B H 0.1791 0.1690 0.0907 0.124 Uiso 0.511(10) 1 calc PR A 1
H16C H 0.1143 0.1411 -0.0627 0.124 Uiso 0.511(10) 1 calc PR A 1

loop_
_atom_site_aniso_label
_atom_site_aniso_U_11
_atom_site_aniso_U_22
_atom_site_aniso_U_33
_atom_site_aniso_U_23
_atom_site_aniso_U_13
_atom_site_aniso_U_12
C12B 0.0269(19) 0.052(2) 0.096(3) 0.0396(19) 0.009(2) 0.0013(16)
C13B 0.029(3) 0.052(3) 0.095(4) 0.039(2) 0.007(3) -0.002(2)
C14B 0.036(6) 0.059(6) 0.056(6) 0.024(5) 0.025(5) 0.019(5)
C15B 0.044(6) 0.091(8) 0.021(5) -0.006(5) 0.018(4) 0.008(5)
C16B 0.067(4) 0.095(4) 0.071(4) 0.022(3) 0.011(3) 0.006(3)
Br1 0.0389(3) 0.0732(4) 0.0386(3) 0.0239(2) 0.0229(2) 0.0048(2)
O1 0.0372(14) 0.0245(12) 0.0294(13) 0.0108(10) 0.0137(11) 0.0094(10)
O2 0.0292(13) 0.0240(12) 0.0434(15) 0.0072(10) 0.0196(11) 0.0090(10)
O3 0.0269(13) 0.0203(12) 0.0457(15) 0.0086(10) 0.0139(11) 0.0088(9)
N1 0.0243(14) 0.0220(13) 0.0295(15) 0.0066(11) 0.0102(12) 0.0104(11)
N2 0.0190(14) 0.0221(14) 0.0336(16) 0.0105(11) 0.0111(12) 0.0062(11)
C4 0.0193(17) 0.047(2) 0.031(2) 0.0221(16) 0.0098(15) 0.0071(15)
C5 0.0199(17) 0.0346(19) 0.041(2) 0.0201(16) 0.0083(15) 0.0042(14)
C6 0.0217(17) 0.0246(17) 0.036(2) 0.0126(14) 0.0054(15) 0.0058(13)
C1 0.0156(15) 0.0249(16) 0.0282(18) 0.0107(13) 0.0065(13) 0.0072(12)
C2 0.0167(15) 0.0272(17) 0.0268(17) 0.0118(13) 0.0063(13) 0.0062(12)
C3 0.0187(16) 0.0336(18) 0.0244(18) 0.0066(14) 0.0064(14) 0.0061(13)
C7 0.0169(15) 0.0288(18) 0.0262(18) 0.0075(13) 0.0052(13) 0.0048(13)
C8 0.034(2) 0.047(2) 0.031(2) 0.0091(16) 0.0136(17) 0.0108(16)
C9 0.0210(16) 0.0242(17) 0.0203(16) 0.0060(12) 0.0074(13) 0.0058(13)
C10 0.0206(16) 0.0206(16) 0.0219(16) 0.0031(12) 0.0063(13) 0.0034(13)
C11 0.0259(19) 0.041(2) 0.062(3) 0.0273(19) 0.0266(19) 0.0114(16)
C12A 0.0269(19) 0.052(2) 0.096(3) 0.0396(19) 0.009(2) 0.0013(16)
C13A 0.028(3) 0.049(3) 0.097(4) 0.037(2) 0.006(3) -0.006(2)
C14A 0.044(6) 0.101(9) 0.060(7) 0.036(6) 0.006(5) 0.005(6)
C15A 0.041(6) 0.102(9) 0.038(7) 0.008(6) -0.013(5) -0.021(6)
C16A 0.067(4) 0.095(4) 0.071(4) 0.022(3) 0.011(3) 0.006(3)

loop_
_atom_type_symbol
_atom_type_description
_atom_type_scat_dispersion_real
_atom_type_scat_dispersion_imag
_atom_type_scat_source
C C 0.0033 0.0016 'International Tables Vol C Tables 4.2.6.8 and 6.1.1.4'
H H 0.0000 0.0000 'International Tables Vol C Tables 4.2.6.8 and 6.1.1.4'
N N 0.0061 0.0033 'International Tables Vol C Tables 4.2.6.8 and 6.1.1.4'
O O 0.0106 0.0060 'International Tables Vol C Tables 4.2.6.8 and 6.1.1.4'
Br Br -0.2901 2.4595 'International Tables Vol C Tables 4.2.6.8 and 6.1.1.4'

loop_
_geom_angle_atom_site_label_1
_geom_angle_atom_site_label_2
_geom_angle_atom_site_label_3
_geom_angle
C13B C12B C11 115.2(5)
C13B C12B H12C 108.5
C11 C12B H12C 108.5
C13B C12B H12D 108.5
C11 C12B H12D 108.5
H12C C12B H12D 107.5
C12B C13B C14B 104.8(7)
C12B C13B H13C 110.8
C14B C13B H13C 110.8
C12B C13B H13D 110.8
C14B C13B H13D 110.8
H13C C13B H13D 108.9
C15B C14B C13B 108.7(7)
C15B C14B H14C 109.9
C13B C14B H14C 109.9
C15B C14B H14D 109.9
C13B C14B H14D 109.9
H14C C14B H14D 108.3
C16B C15B C14B 104.7(6)
C16B C15B H15C 110.8
C14B C15B H15C 110.8
C16B C15B H15D 110.8
C14B C15B H15D 110.8
H15C C15B H15D 108.9
C15B C16B H16D 109.5
C15B C16B H16E 109.5
H16D C16B H16E 109.5
C15B C16B H16F 109.5
H16D C16B H16F 109.5
H16E C16B H16F 109.5
C7 N1 C1 126.0(3)
C7 N1 H1N 117.0
C1 N1 H1N 117.0
C10 N2 C11 121.9(3)
C10 N2 H2N 119.1
C11 N2 H2N 119.1
C3 C4 C5 120.7(3)
C3 C4 Br1 119.1(3)
C5 C4 Br1 120.2(3)
C6 C5 C4 119.0(3)
C6 C5 H5 120.5
C4 C5 H5 120.5
C5 C6 C1 121.8(3)
C5 C6 H6 119.1
C1 C6 H6 119.1
N1 C1 C6 117.1(3)
N1 C1 C2 124.2(3)
C6 C1 C2 118.7(3)
C3 C2 C1 118.7(3)
C3 C2 C9 114.6(3)
C1 C2 C9 126.6(3)
C4 C3 C2 121.1(3)
C4 C3 H3 119.5
C2 C3 H3 119.5
O1 C7 N1 121.8(3)
O1 C7 C8 121.9(3)
N1 C7 C8 116.3(3)
C7 C8 H83 109.5
C7 C8 H82 109.5
H83 C8 H82 109.5
C7 C8 H81 109.5
H83 C8 H81 109.5
H82 C8 H81 109.5
O2 C9 C2 121.8(3)
O2 C9 C10 119.1(3)
C2 C9 C10 118.6(3)
O3 C10 N2 124.9(3)
O3 C10 C9 120.5(3)
N2 C10 C9 114.6(3)
N2 C11 C12B 113.9(3)
N2 C11 H11A 108.8
C12B C11 H11A 108.8
N2 C11 H11B 108.8
C12B C11 H11B 108.8
H11A C11 H11B 107.7
C14A C13A H13A 106.8
C14A C13A H13B 106.8
H13A C13A H13B 106.6
C15A C14A C13A 112.2(9)
C15A C14A H14A 109.2
C13A C14A H14A 109.2
C15A C14A H14B 109.2
C13A C14A H14B 109.2
H14A C14A H14B 107.9
C14A C15A H15A 108.6
C14A C15A H15B 108.6
H15A C15A H15B 107.6

loop_
_geom_bond_atom_site_label_1
_geom_bond_atom_site_label_2
_geom_bond_distance
C12B C13B 1.463(9)
C12B C11 1.494(6)
C12B H12C 0.9900
C12B H12D 0.9900
C13B C14B 1.543(7)
C13B H13C 0.9900
C13B H13D 0.9900
C14B C15B 1.534(7)
C14B H14C 0.9900
C14B H14D 0.9900
C15B C16B 1.528(7)
C15B H15C 0.9900
C15B H15D 0.9900
C16B H16D 0.9800
C16B H16E 0.9800
C16B H16F 0.9800
Br1 C4 1.902(3)
O1 C7 1.229(4)
O2 C9 1.215(4)
O3 C10 1.235(4)
N1 C7 1.349(4)
N1 C1 1.400(4)
N1 H1N 0.8800
N2 C10 1.318(4)
N2 C11 1.458(4)
N2 H2N 0.8800
C4 C3 1.378(5)
C4 C5 1.383(5)
C5 C6 1.374(5)
C5 H5 0.9500
C6 C1 1.402(5)
C6 H6 0.9500
C1 C2 1.411(5)
C2 C3 1.391(5)
C2 C9 1.492(4)
C3 H3 0.9500
C7 C8 1.500(5)
C8 H83 0.9800
C8 H82 0.9800
C8 H81 0.9800
C9 C10 1.540(4)
C11 H11A 0.9900
C11 H11B 0.9900
C13A C14A 1.573(8)
C13A H13A 0.9900
C13A H13B 0.9900
C14A C15A 1.533(8)
C14A H14A 0.9900
C14A H14B 0.9900
C15A H15A 0.9900
C15A H15B 0.9900

loop_
_geom_torsion_atom_site_label_1
_geom_torsion_atom_site_label_2
_geom_torsion_atom_site_label_3
_geom_torsion_atom_site_label_4
_geom_torsion
C11 C12B C13B C14B -179.8(6)
C12B C13B C14B C15B 173.7(8)
C13B C14B C15B C16B 72.2(10)
C3 C4 C5 C6 0.8(5)
Br1 C4 C5 C6 -178.1(2)
C4 C5 C6 C1 -1.2(5)
C7 N1 C1 C6 -144.2(3)
C7 N1 C1 C2 33.6(5)
C5 C6 C1 N1 177.7(3)
C5 C6 C1 C2 -0.3(5)
N1 C1 C2 C3 -175.5(3)
C6 C1 C2 C3 2.3(4)
N1 C1 C2 C9 6.8(5)
C6 C1 C2 C9 -175.4(3)
C5 C4 C3 C2 1.2(5)
Br1 C4 C3 C2 -179.8(2)
C1 C2 C3 C4 -2.8(5)
C9 C2 C3 C4 175.2(3)
C1 N1 C7 O1 -1.4(5)
C1 N1 C7 C8 179.8(3)
C3 C2 C9 O2 39.3(4)
C1 C2 C9 O2 -143.0(3)
C3 C2 C9 C10 -132.5(3)
C1 C2 C9 C10 45.2(4)
C11 N2 C10 O3 -4.7(5)
C11 N2 C10 C9 176.6(3)
O2 C9 C10 O3 -163.0(3)
C2 C9 C10 O3 9.0(4)
O2 C9 C10 N2 15.7(4)
C2 C9 C10 N2 -172.3(3)
C10 N2 C11 C12B 72.4(4)
C13B C12B C11 N2 79.5(7)
